data_4020647
loop_
_publ_author_name
'Wanlong Jiang'
'Chen Chen'
'Dragan Marinkovic'
'Joe A. Tran'
'Caroline W. Chen'
'L. Melissa Arellano'
'Nicole S. White'
'Fabio C. Tucci'

_publ_section_title
;
 Practical Asymmetric Synthesis of \a-Branched
 2-Piperazinylbenzylamines by 1,2-Additions of Organometallic
 Reagents to N-tert-Butanesulfinyl Imines
;
_journal_name_full 'Journal of Organic Chemistry'
_journal_page_first 8924
_journal_page_last 8931
_journal_paper_doi 10.1021/jo051514p
_journal_volume 70
_journal_year 2005
_chemical_absolute_configuration ad
_chemical_formula_moiety 'C24 H41 N3 O3 S'
_chemical_formula_sum 'C24 H41 N3 O3 S'
_chemical_formula_weight 451.66
_space_group_IT_number 19
_space_group_name_Hall 'P 2ac 2ab'
_space_group_name_H-M_alt 'P 21 21 21'
_symmetry_cell_setting orthorhombic
_symmetry_space_group_name_Hall 'P 2ac 2ab'
_symmetry_space_group_name_H-M 'P 21 21 21'
_cell_angle_alpha 90.00
_cell_angle_beta 90.00
_cell_angle_gamma 90.00
_cell_formula_units_Z 4
_cell_length_a 10.230(2)
_cell_length_b 12.844(2)
_cell_length_c 20.360(3)
_cell_measurement_temperature 115(2)
_cell_volume 2675.3(8)
_diffrn_ambient_temperature 115(2)
_exptl_crystal_density_diffrn 1.121
_cod_database_code 4020647

loop_
_symmetry_equiv_pos_as_xyz
'x, y, z'
'-x+1/2, -y, z+1/2'
'x+1/2, -y+1/2, -z'
'-x, y+1/2, -z+1/2'

loop_
_atom_site_label
_atom_site_type_symbol
_atom_site_fract_x
_atom_site_fract_y
_atom_site_fract_z
_atom_site_U_iso_or_equiv
_atom_site_adp_type
_atom_site_occupancy
_atom_site_symmetry_multiplicity
_atom_site_calc_flag
_atom_site_refinement_flags
_atom_site_disorder_assembly
_atom_site_disorder_group
S1 S 0.28792(6) 0.68940(5) 0.79689(3) 0.02705(14) Uani 1 1 d . . .
O2 O 0.30247(18) 0.59810(14) 0.75244(8) 0.0336(4) Uani 1 1 d . . .
C3 C 0.1255(2) 0.6703(2) 0.83502(13) 0.0339(6) Uani 1 1 d . . .
H34 H -0.061(4) 0.672(3) 0.7939(17) 0.080(11) Uiso 1 1 d . . .
C4 C 0.0302(3) 0.6837(3) 0.77761(16) 0.0463(8) Uani 1 1 d . . .
C5 C 0.1135(3) 0.5630(3) 0.86341(19) 0.0464(8) Uani 1 1 d . . .
C6 C 0.1064(4) 0.7557(3) 0.8859(2) 0.0577(10) Uani 1 1 d . . .
N7 N 0.37917(19) 0.68041(17) 0.86433(9) 0.0253(4) Uani 1 1 d . . .
C8 C 0.5119(2) 0.72806(19) 0.86030(12) 0.0259(5) Uani 1 1 d . . .
C9 C 0.5468(3) 0.7817(2) 0.92529(13) 0.0352(6) Uani 1 1 d . . .
C10 C 0.6824(3) 0.8309(3) 0.92153(17) 0.0491(8) Uani 1 1 d . . .
C11 C 0.4452(4) 0.8629(3) 0.94352(17) 0.0478(8) Uani 1 1 d . . .
C12 C 0.6101(2) 0.64618(18) 0.83731(13) 0.0271(5) Uani 1 1 d . . .
C13 C 0.6668(3) 0.5774(2) 0.88138(16) 0.0336(6) Uani 1 1 d . . .
C14 C 0.7453(2) 0.4953(2) 0.86228(16) 0.0383(7) Uani 1 1 d . . .
C15 C 0.7662(3) 0.4816(2) 0.79576(19) 0.0422(7) Uani 1 1 d . . .
C16 C 0.7133(3) 0.55005(19) 0.74997(16) 0.0357(6) Uani 1 1 d . . .
C17 C 0.6362(2) 0.63332(18) 0.76998(13) 0.0282(6) Uani 1 1 d . . .
C18 C 0.8048(3) 0.4225(3) 0.9115(2) 0.0541(10) Uani 1 1 d . . .
N19 N 0.58085(19) 0.70631(15) 0.72515(9) 0.0263(5) Uani 1 1 d . . .
C20 C 0.6580(2) 0.80248(19) 0.71792(13) 0.0274(5) Uani 1 1 d . . .
C21 C 0.5783(3) 0.8837(2) 0.68271(13) 0.0304(6) Uani 1 1 d . . .
N22 N 0.5338(2) 0.84238(15) 0.61986(10) 0.0305(5) Uani 1 1 d . . .
C23 C 0.4619(3) 0.7450(2) 0.62513(14) 0.0324(6) Uani 1 1 d . . .
C24 C 0.5444(3) 0.66483(19) 0.66123(13) 0.0294(6) Uani 1 1 d . . .
C25 C 0.5499(3) 0.89692(19) 0.56417(12) 0.0282(6) Uani 1 1 d . . .
O26 O 0.60927(19) 0.97938(13) 0.55984(8) 0.0343(4) Uani 1 1 d . . .
O27 O 0.49226(17) 0.84839(13) 0.51284(8) 0.0320(4) Uani 1 1 d . . .
C28 C 0.5124(3) 0.8840(2) 0.44499(13) 0.0361(6) Uani 1 1 d . . .
C29 C 0.6566(3) 0.8773(3) 0.42760(16) 0.0414(7) Uani 1 1 d . . .
C30 C 0.4590(5) 0.9923(3) 0.43483(17) 0.0541(9) Uani 1 1 d . . .
C31 C 0.4319(3) 0.8047(3) 0.40718(15) 0.0413(7) Uani 1 1 d . . .
H32 H 0.049(3) 0.618(3) 0.7443(15) 0.055(9) Uiso 1 1 d . . .
H33 H 0.042(3) 0.747(3) 0.7533(15) 0.048(9) Uiso 1 1 d . . .
H35 H 0.135(3) 0.512(2) 0.8293(15) 0.043(9) Uiso 1 1 d . . .
H36 H 0.026(4) 0.550(3) 0.8764(17) 0.076(12) Uiso 1 1 d . . .
H37 H 0.168(4) 0.553(3) 0.8970(18) 0.070(12) Uiso 1 1 d . . .
H38 H 0.156(4) 0.742(3) 0.9288(18) 0.073(11) Uiso 1 1 d . . .
H39 H 0.018(4) 0.762(3) 0.8952(17) 0.073(11) Uiso 1 1 d . . .
H40 H 0.128(4) 0.819(3) 0.8665(19) 0.079(13) Uiso 1 1 d . . .
H41 H 0.383(3) 0.610(2) 0.8793(13) 0.032(7) Uiso 1 1 d . . .
H42 H 0.507(2) 0.7820(17) 0.8270(10) 0.014(6) Uiso 1 1 d . . .
H43 H 0.550(2) 0.7285(18) 0.9577(12) 0.023(6) Uiso 1 1 d . . .
H44 H 0.700(3) 0.868(2) 0.9635(15) 0.045(8) Uiso 1 1 d . . .
H45 H 0.688(3) 0.884(2) 0.8870(16) 0.053(9) Uiso 1 1 d . . .
H46 H 0.742(4) 0.779(3) 0.9033(17) 0.072(12) Uiso 1 1 d . . .
H47 H 0.464(4) 0.902(3) 0.9823(17) 0.066(11) Uiso 1 1 d . . .
H48 H 0.439(3) 0.920(2) 0.9089(15) 0.045(9) Uiso 1 1 d . . .
H49 H 0.353(3) 0.828(3) 0.9481(15) 0.057(9) Uiso 1 1 d . . .
H50 H 0.647(3) 0.584(2) 0.9270(14) 0.038(8) Uiso 1 1 d . . .
H51 H 0.816(3) 0.427(2) 0.7791(14) 0.047(9) Uiso 1 1 d . . .
H52 H 0.729(3) 0.5438(19) 0.7010(14) 0.030(7) Uiso 1 1 d . . .
H53 H 0.739(5) 0.396(3) 0.938(2) 0.104(16) Uiso 1 1 d . . .
H54 H 0.857(4) 0.460(3) 0.9414(18) 0.070(12) Uiso 1 1 d . . .
H55 H 0.857(3) 0.360(2) 0.8903(15) 0.051(9) Uiso 1 1 d . . .
H56 H 0.744(2) 0.7885(18) 0.6934(11) 0.025(7) Uiso 1 1 d . . .
H57 H 0.681(2) 0.8266(19) 0.7605(11) 0.020(6) Uiso 1 1 d . . .
H58 H 0.499(3) 0.9027(19) 0.7089(12) 0.031(7) Uiso 1 1 d . . .
H59 H 0.628(3) 0.946(2) 0.6733(13) 0.034(7) Uiso 1 1 d . . .
H60 H 0.382(3) 0.756(2) 0.6466(13) 0.034(7) Uiso 1 1 d . . .
H61 H 0.440(3) 0.7208(19) 0.5806(13) 0.031(7) Uiso 1 1 d . . .
H62 H 0.629(3) 0.646(2) 0.6299(13) 0.036(7) Uiso 1 1 d . . .
H63 H 0.492(3) 0.6016(19) 0.6655(12) 0.027(6) Uiso 1 1 d . . .
H64 H 0.708(3) 0.934(2) 0.4511(14) 0.044(8) Uiso 1 1 d . . .
H65 H 0.667(3) 0.886(2) 0.3785(16) 0.048(8) Uiso 1 1 d . . .
H66 H 0.691(3) 0.810(2) 0.4428(13) 0.039(8) Uiso 1 1 d . . .
H67 H 0.460(3) 1.009(2) 0.3867(14) 0.036(7) Uiso 1 1 d . . .
H68 H 0.510(3) 1.047(2) 0.4560(16) 0.051(9) Uiso 1 1 d . . .
H69 H 0.365(3) 0.983(2) 0.4475(14) 0.045(9) Uiso 1 1 d . . .
H70 H 0.328(3) 0.804(2) 0.4193(13) 0.043(8) Uiso 1 1 d . . .
H71 H 0.441(3) 0.821(3) 0.3588(16) 0.055(9) Uiso 1 1 d . . .
H72 H 0.465(3) 0.737(2) 0.4158(13) 0.041(8) Uiso 1 1 d . . .

loop_
_atom_site_aniso_label
_atom_site_aniso_U_11
_atom_site_aniso_U_22
_atom_site_aniso_U_33
_atom_site_aniso_U_23
_atom_site_aniso_U_13
_atom_site_aniso_U_12
S1 0.0261(3) 0.0309(3) 0.0242(3) 0.0030(3) -0.0011(3) -0.0009(3)
O2 0.0304(10) 0.0426(10) 0.0280(10) -0.0051(8) 0.0003(8) -0.0044(8)
C3 0.0243(12) 0.0444(15) 0.0331(14) 0.0028(13) 0.0034(11) 0.0002(11)
C4 0.0262(15) 0.062(2) 0.0507(19) 0.0147(18) -0.0062(13) -0.0040(15)
C5 0.0273(16) 0.063(2) 0.049(2) 0.0194(18) 0.0018(15) -0.0073(14)
C6 0.0387(19) 0.073(3) 0.062(3) -0.019(2) 0.0139(18) 0.0081(18)
N7 0.0273(10) 0.0266(10) 0.0221(10) 0.0034(9) -0.0008(8) -0.0009(9)
C8 0.0286(13) 0.0242(11) 0.0248(13) 0.0030(11) -0.0033(10) -0.0028(10)
C9 0.0408(16) 0.0376(15) 0.0273(14) 0.0008(12) -0.0070(12) -0.0060(12)
C10 0.052(2) 0.053(2) 0.0424(19) -0.0129(18) -0.0038(15) -0.0187(15)
C11 0.061(2) 0.0419(17) 0.0401(19) -0.0155(16) -0.0008(16) -0.0009(16)
C12 0.0239(12) 0.0226(11) 0.0349(14) 0.0037(11) -0.0047(11) -0.0042(10)
C13 0.0263(13) 0.0318(13) 0.0426(17) 0.0098(13) -0.0082(12) -0.0070(10)
C14 0.0223(13) 0.0311(13) 0.061(2) 0.0126(14) -0.0057(12) -0.0039(10)
C15 0.0261(14) 0.0250(13) 0.076(2) 0.0008(16) -0.0045(15) 0.0032(10)
C16 0.0280(13) 0.0299(13) 0.0493(19) -0.0043(13) 0.0008(14) -0.0002(11)
C17 0.0213(12) 0.0236(12) 0.0397(15) -0.0013(11) -0.0039(11) -0.0035(10)
C18 0.0305(17) 0.0444(18) 0.087(3) 0.0293(19) -0.0126(19) -0.0035(15)
N19 0.0252(10) 0.0266(10) 0.0272(11) -0.0013(9) -0.0013(8) -0.0006(8)
C20 0.0246(12) 0.0271(12) 0.0305(14) -0.0058(11) -0.0005(10) -0.0016(10)
C21 0.0347(15) 0.0272(13) 0.0294(14) -0.0025(11) -0.0027(11) -0.0007(12)
N22 0.0350(12) 0.0311(11) 0.0253(11) -0.0027(9) -0.0041(9) -0.0030(9)
C23 0.0316(15) 0.0384(14) 0.0271(15) -0.0039(12) -0.0019(12) -0.0065(11)
C24 0.0274(13) 0.0313(13) 0.0293(13) -0.0058(11) 0.0031(11) -0.0058(11)
C25 0.0305(13) 0.0282(13) 0.0259(14) -0.0051(11) -0.0005(10) 0.0087(11)
O26 0.0470(12) 0.0265(9) 0.0292(10) -0.0020(8) -0.0017(9) 0.0009(8)
O27 0.0350(10) 0.0377(10) 0.0234(9) -0.0021(8) -0.0044(8) 0.0007(8)
C28 0.0435(16) 0.0394(15) 0.0252(14) -0.0012(12) -0.0016(12) 0.0098(13)
C29 0.0452(17) 0.0428(17) 0.0362(18) -0.0044(15) 0.0041(14) -0.0031(14)
C30 0.078(3) 0.0454(18) 0.038(2) 0.0020(16) -0.0102(18) 0.0243(18)
C31 0.0416(17) 0.0506(18) 0.0316(16) -0.0055(15) -0.0054(13) 0.0069(15)

loop_
_geom_bond_atom_site_label_1
_geom_bond_atom_site_label_2
_geom_bond_distance
_geom_bond_site_symmetry_2
_geom_bond_publ_flag
S1 O2 1.4888(18) . ?
S1 N7 1.664(2) . ?
S1 C3 1.851(3) . ?
C3 C5 1.499(4) . ?
C3 C6 1.521(4) . ?
C3 C4 1.532(4) . ?
C4 H34 1.00(4) . ?
C4 H32 1.10(3) . ?
C4 H33 0.96(3) . ?
C5 H35 0.98(3) . ?
C5 H36 0.95(4) . ?
C5 H37 0.89(4) . ?
C6 H38 1.03(4) . ?
C6 H39 0.92(4) . ?
C6 H40 0.93(4) . ?
N7 C8 1.492(3) . ?
N7 H41 0.95(3) . ?
C8 C12 1.528(3) . ?
C8 C9 1.534(3) . ?
C8 H42 0.97(2) . ?
C9 C11 1.518(4) . ?
C9 C10 1.525(4) . ?
C9 H43 0.95(2) . ?
C10 H44 1.00(3) . ?
C10 H45 0.98(3) . ?
C10 H46 0.98(4) . ?
C11 H47 0.95(4) . ?
C11 H48 1.02(3) . ?
C11 H49 1.05(4) . ?
C12 C13 1.386(4) . ?
C12 C17 1.406(4) . ?
C13 C14 1.381(4) . ?
C13 H50 0.95(3) . ?
C14 C15 1.382(4) . ?
C14 C18 1.500(4) . ?
C15 C16 1.391(4) . ?
C15 H51 0.93(3) . ?
C16 C17 1.390(3) . ?
C16 H52 1.01(3) . ?
C17 N19 1.426(3) . ?
C18 H53 0.92(5) . ?
C18 H54 0.94(4) . ?
C18 H55 1.05(3) . ?
N19 C24 1.455(3) . ?
N19 C20 1.473(3) . ?
C20 C21 1.506(4) . ?
C20 H56 1.02(3) . ?
C20 H57 0.95(2) . ?
C21 N22 1.458(3) . ?
C21 H58 1.00(3) . ?
C21 H59 0.96(3) . ?
N22 C25 1.343(3) . ?
N22 C23 1.455(3) . ?
C23 C24 1.521(4) . ?
C23 H60 0.94(3) . ?
C23 H61 0.98(3) . ?
C24 H62 1.10(3) . ?
C24 H63 0.98(3) . ?
C25 O26 1.224(3) . ?
C25 O27 1.352(3) . ?
O27 C28 1.470(3) . ?
C28 C30 1.509(4) . ?
C28 C31 1.519(4) . ?
C28 C29 1.520(4) . ?
C29 H64 1.02(3) . ?
C29 H65 1.01(3) . ?
C29 H66 0.98(3) . ?
C30 H67 1.00(3) . ?
C30 H68 0.98(3) . ?
C30 H69 1.01(3) . ?
C31 H70 1.09(3) . ?
C31 H71 1.01(3) . ?
C31 H72 0.95(3) . ?

loop_
_cod_related_entry_id
_cod_related_entry_database
_cod_related_entry_code
1 ChemSpider 21176349
